data_3000001
loop_
_publ_author_name
'Youping Gao'
'Armel Le Bail'

_publ_section_title
;
 Di-mu-fluoro-bis[aqua-(dimethyl sulfoxide)-trifluorozirconium(IV)]
;
_journal_name_full 'Powder Diffraction'
_journal_page_first 329
_journal_paper_doi 10.1154/1.3499814
_journal_volume 25
_journal_year 2010
_chemical_formula_moiety 'C4 H16 F8 O4 S2 Zr2'
_chemical_formula_sum 'C4 H16 F8 O4 S2 Zr2'
_chemical_formula_weight 526.75
_chemical_name_common
;
Di-\m-fluoro-bis[aqua-(dimethyl sulfoxide)-trifluorozirconium(IV)]
;
_chemical_name_systematic ' ?'
_space_group_IT_number 64
_symmetry_cell_setting orthorhombic
_symmetry_space_group_name_Hall '-C 2ac 2'
_symmetry_space_group_name_H-M 'C m c a'
_audit_update_record
;
2010-06-09 # Formatted by publCIF
;
_cell_angle_alpha 90.00000
_cell_angle_beta 90.00000
_cell_angle_gamma 90.00000
_cell_formula_units_Z 4
_cell_length_a 7.8266(3)
_cell_length_b 13.5847(5)
_cell_length_c 15.6119(6)
_cell_measurement_temperature 293
_cell_volume 1659.89(11)
_computing_molecular_graphics Diamond-Encifer
_computing_publication_material PublCIF
_computing_structure_refinement FULLPROF
_computing_structure_solution McMaille-ESPOIR
_diffrn_ambient_temperature 293
_diffrn_measurement_device_type 'Siemens D500'
_diffrn_measurement_method Bragg-Brentano
_diffrn_radiation_monochromator graphite
_diffrn_radiation_type 'Cu K\a'
_diffrn_radiation_wavelength 1.5418
_diffrn_reflns_limit_h_max 8
_diffrn_reflns_limit_k_max 15
_diffrn_reflns_limit_l_max 17
_diffrn_reflns_number 671
_diffrn_reflns_theta_max 60.00
_diffrn_reflns_theta_min 2.50
_diffrn_source 'X-ray tube'
_diffrn_source_target 'CU Kalpha'
_exptl_absorpt_coefficient_mu 13.521
_exptl_crystal_density_diffrn 2.108
_exptl_crystal_density_method 'not measured'
_exptl_crystal_F_000 1024
_pd_char_colour white
_pd_char_particle_morphology powder
_pd_meas_2theta_range_inc 0.020000
_pd_meas_2theta_range_max 120.00000
_pd_meas_2theta_range_min 5.00000
_pd_meas_number_of_points 5751
_pd_meas_scan_method step
_pd_proc_2theta_range_inc 0.020000
_pd_proc_2theta_range_max 120.0
_pd_proc_2theta_range_min 5.0
_pd_proc_ls_prof_R_factor 6.1278
_pd_proc_ls_prof_wR_expected 1.7798
_pd_proc_ls_prof_wR_factor 8.6461
_pd_proc_wavelength 1.54180
_pd_spec_mounting ' ?'
_pd_spec_mount_mode reflection
_pd_spec_shape flat_sheet
_refine_ls_goodness_of_fit_all 23.6
_refine_ls_hydrogen_treatment constr
_refine_ls_number_parameters 58
_refine_ls_number_reflns 1451
_refine_ls_number_restraints 15
_refine_ls_R_I_factor 4.7283
_reflns_number_total 671
_journal_article_reference 'DOI: 10.1154/1.3499814'
_cod_data_source_file cmca-deposit.cif
_cod_data_source_block ZrF4-DMSO
_cod_depositor_comments
;
The following automatic conversions were performed:

'_symmetry_cell_setting' value 'Orthorhombic' changed to
'orthorhombic' according to the built-in table from CIF Core
dictionary named 'cif_core.dic' version 2.4.1 from 2010-06-29.

Automatic conversion script
Id: cif_fix_values 1715 2011-07-08 13:25:40Z adriana 

 Releasing structure 3000001 into public domain as published material.

The following automatic conversions were performed:

'_refine_ls_hydrogen_treatment' value 'constrained' was replaced with
the value 'constr' as specified in the replacement file
'src/cod-tools/trunk/data/replacement-values/replacement_values.lst'.

Automatic conversion script
Id: cif_fix_values 5376 2017-05-30 11:51:03Z andrius 
;
_cod_original_sg_symbol_Hall '-C 2bc 2'
_cod_database_code 3000001

loop_
_symmetry_equiv_pos_as_xyz
x,y,z
x+1/2,-y+1/2,-z
-x+1/2,y,-z+1/2
-x,-y+1/2,z+1/2
-x,-y,-z
-x+1/2,y+1/2,z
x+1/2,-y,z+1/2
x,y+1/2,-z+1/2
x+1/2,y+1/2,z
x,-y,-z
-x,y+1/2,-z+1/2
-x+1/2,-y,z+1/2
-x+1/2,-y+1/2,-z
-x,y,z
x,-y+1/2,z+1/2
x+1/2,y,-z+1/2

loop_
_atom_site_label
_atom_site_fract_x
_atom_site_fract_y
_atom_site_fract_z
_atom_site_U_iso_or_equiv
_atom_site_occupancy
_atom_site_adp_type
_atom_site_type_symbol
Zr 0.50000 0.47348(11) 0.38696(9) 0.0165(6) 1.00000 Uiso Zr
F1 0.7453(4) 0.4579(7) 0.3490(4) 0.051(2) 1.00000 Uiso F
F2 0.3523(2) 0.50000 0.50000 0.051(2) 1.00000 Uiso F
F3 0.50000 0.6112(3) 0.3410(6) 0.051(2) 1.00000 Uiso F
O1 0.50000 0.31674(12) 0.4252(2) 0.038(4) 1.00000 Uiso O
O2 0.50000 0.4431(10) 0.24648(19) 0.038(4) 1.00000 Uiso O
H1 0.6011(9) 0.446(7) 0.2115(8) 0.08000 1.00000 Uiso H
S 0.4069(5) 0.21679(18) 0.42415(17) 0.049(3) 0.50000 Uiso S
C1 0.50000 0.1531(3) 0.33601(17) 0.068(6) 1.00000 Uiso C
H11 0.6017 0.1101 0.3276 0.08000 1.00000 Uiso H
H12 0.5000 0.1956 0.2826 0.08000 1.00000 Uiso H
C2 0.50000 0.1506(3) 0.51079(18) 0.068(6) 1.00000 Uiso C
H21 0.6016 0.1043 0.5156 0.08000 1.00000 Uiso H
H22 0.5000 0.1869 0.5652 0.08000 1.00000 Uiso H

loop_
_atom_type_symbol
_atom_type_scat_Cromer_Mann_a1
_atom_type_scat_Cromer_Mann_b1
_atom_type_scat_Cromer_Mann_a2
_atom_type_scat_Cromer_Mann_b2
_atom_type_scat_Cromer_Mann_a3
_atom_type_scat_Cromer_Mann_b3
_atom_type_scat_Cromer_Mann_a4
_atom_type_scat_Cromer_Mann_b4
_atom_type_scat_Cromer_Mann_c
_atom_type_scat_dispersion_real
_atom_type_scat_dispersion_imag
_atom_type_scat_source
Zr 17.87650 1.27618 10.94800 11.91600 5.41732 0.11762 3.65721 87.66270 2.06929 -0.31400 2.24500 International_Tables_for_Crystallography_Vol.C(1991)_Tables_6.1.1.4_and_6.1.1.5
F 3.53920 10.28250 2.64120 4.29440 1.51700 0.26150 1.02430 26.14760 0.27760 0.06900 0.05300 International_Tables_for_Crystallography_Vol.C(1991)_Tables_6.1.1.4_and_6.1.1.5
O 3.04850 13.27710 2.28680 5.70110 1.54630 0.32390 0.86700 32.90890 0.25080 0.04700 0.03200 International_Tables_for_Crystallography_Vol.C(1991)_Tables_6.1.1.4_and_6.1.1.5
H 0.49300 10.51090 0.32291 26.12570 0.14019 3.14236 0.04081 57.79970 0.00304 0.00000 0.00000 International_Tables_for_Crystallography_Vol.C(1991)_Tables_6.1.1.4_and_6.1.1.5
S 6.90530 1.46790 5.20340 22.21510 1.43790 0.25360 1.58630 56.17200 0.86690 0.31900 0.55700 International_Tables_for_Crystallography_Vol.C(1991)_Tables_6.1.1.4_and_6.1.1.5
C 2.31000 20.84390 1.02000 10.20750 1.58860 0.56870 0.86500 51.65120 0.21560 0.01700 0.00900 International_Tables_for_Crystallography_Vol.C(1991)_Tables_6.1.1.4_and_6.1.1.5

loop_
_geom_angle_atom_site_label_1
_geom_angle_atom_site_label_2
_geom_angle_atom_site_label_3
_geom_angle
_geom_angle_site_symmetry_3
F1 Zr F1 143.7(3) .
F1 Zr F2 140.6(3) .
F1 Zr F3 89.6(4) .
F1 Zr O1 88.8(3) .
F1 Zr O2 72.1(2) .
F2 Zr F2 65.38(8) .
F2 Zr F3 97.9(4) .
F2 Zr O1 86.53(10) .
F2 Zr O2 147.30(4) .
F3 Zr O1 174.7(3) .
F3 Zr O2 79.7(5) .
O1 Zr O2 95.0(3) .
H1 O2 H1 110.6(13) .
O2 H1 F1 174.9(9) 3_655
O1 S C1 104.0(3) .
O1 S C2 104.1(3) .
C1 S C2 100.0(3) .

loop_
_geom_bond_atom_site_label_1
_geom_bond_atom_site_label_2
_geom_bond_distance
_geom_bond_site_symmetry_2
Zr F1 2.020(4) .
Zr F2 2.1402(15) .
Zr F3 2.004(5) .
Zr O1 2.211(2) .
Zr O2 2.232(4) .
F1 F2 2.543(6) 5_666
F1 F3 2.835(8) .
F1 O1 2.963(7) .
F1 O2 2.508(5) .
F1 O2 2.497(5) 3_655
F1 H1 1.537(15) 3_655
F2 F2 2.312(2) 5_666
F2 F3 3.127(8) .
F2 O1 2.9829(19) .
F3 O2 2.719(13) .
O1 O2 3.276(8) .
O1 C1 2.623(4) .
O1 C2 2.623(4) .
O2 H1 0.962(10) .
H1 H1 1.583(10) 14_655
S O1 1.541(3) .
S C1 1.781(4) .
S C2 1.780(4) .
C1 C2 2.729(4) .
